data_4337089
loop_
_publ_author_name
'Kim, Yeong Hun'
'Lee, Dong Woo'
'Ok, Kang Min'

_publ_section_title
;
 Noncentrosymmetric YVSe2O8 and Centrosymmetric YVTe2O8: Macroscopic
 Centricities Influenced by the Size of Lone Pair Cation Linkers.
;
_journal_issue 2
_journal_name_full 'Inorganic chemistry'
_journal_page_first 1250
_journal_page_last 1256
_journal_paper_doi 10.1021/ic402929m
_journal_volume 53
_journal_year 2014
_chemical_formula_sum 'O8 Te2 V Y'
_chemical_formula_weight 523.05
_chemical_name_systematic
;
 ?
;
_space_group_IT_number 12
_symmetry_cell_setting monoclinic
_symmetry_space_group_name_Hall '-C 2y'
_symmetry_space_group_name_H-M 'C 1 2/m 1'
_atom_sites_solution_primary direct
_atom_sites_solution_secondary difmap
_cell_angle_alpha 90
_cell_angle_beta 90.010(10)
_cell_angle_gamma 90
_cell_formula_units_Z 8
_cell_length_a 7.9396(10)
_cell_length_b 7.5625(10)
_cell_length_c 21.282(2)
_cell_measurement_temperature 298.0(2)
_cell_volume 1277.8(3)
_computing_structure_refinement 'SHELXL-97 (Sheldrick, 1997)'
_diffrn_ambient_temperature 298.0(2)
_diffrn_measured_fraction_theta_full 0.969
_diffrn_measured_fraction_theta_max 0.969
_diffrn_measurement_device_type 'Bruker SMART BREEZE'
_diffrn_measurement_method CCD
_diffrn_radiation_monochromator graphite
_diffrn_radiation_type MoK\a
_diffrn_radiation_wavelength 0.71073
_diffrn_reflns_av_R_equivalents 0.0616
_diffrn_reflns_av_unetI/netI 0.0323
_diffrn_reflns_limit_h_max 10
_diffrn_reflns_limit_h_min -10
_diffrn_reflns_limit_k_max 9
_diffrn_reflns_limit_k_min -9
_diffrn_reflns_limit_l_max 28
_diffrn_reflns_limit_l_min -28
_diffrn_reflns_number 12544
_diffrn_reflns_theta_full 28.35
_diffrn_reflns_theta_max 28.35
_diffrn_reflns_theta_min 0.96
_exptl_absorpt_coefficient_mu 19.458
_exptl_absorpt_correction_T_max 0.67
_exptl_absorpt_correction_T_min 0.56
_exptl_absorpt_process_details
; 
 SADABS(Blessing, 1995) 
;
_exptl_crystal_colour 'Light Yellow'
_exptl_crystal_density_diffrn 5.438
_exptl_crystal_density_method 'not measured'
_exptl_crystal_F_000 1840
_exptl_crystal_size_max 0.041
_exptl_crystal_size_mid 0.025
_exptl_crystal_size_min 0.021
_refine_diff_density_max 3.375
_refine_diff_density_min -1.89
_refine_diff_density_rms 0.336
_refine_ls_extinction_coef 0.00207(10)
_refine_ls_extinction_expression Fc^*^=kFc[1+0.001xFc^2^\l^3^/sin(2\q)]^-1/4^
_refine_ls_extinction_method SHELXL
_refine_ls_goodness_of_fit_ref 1.039
_refine_ls_matrix_type full
_refine_ls_number_parameters 126
_refine_ls_number_reflns 1667
_refine_ls_number_restraints 0
_refine_ls_restrained_S_all 1.039
_refine_ls_R_factor_all 0.0349
_refine_ls_R_factor_gt 0.0288
_refine_ls_shift/su_max 0
_refine_ls_shift/su_mean 0
_refine_ls_structure_factor_coef Fsqd
_refine_ls_weighting_details 'calc w=1/[\s^2^(Fo^2^)+(0.0405P)^2^+6.7169P] where P=(Fo^2^+2Fc^2^)/3'
_refine_ls_weighting_scheme calc
_refine_ls_wR_factor_gt 0.0682
_refine_ls_wR_factor_ref 0.0706
_reflns_number_gt 1455
_reflns_number_total 1667
_reflns_threshold_expression >2s\(I)
_cod_data_source_file ic402929m_si_002.cif
_cod_data_source_block YVTe2O8
_cod_depositor_comments
;
The following automatic conversions were performed:

'_symmetry_cell_setting' value 'Monoclinic' changed to 'monoclinic'
according to
/usr/data/users/saulius/automatic-downloads/current/ACS/lib/dictionaries/cif_core.dic
dictionary named 'cif_core.dic' version 2.4.2 from 2011-04-26.

Automatic conversion script
Id: cif_fix_values 2281 2013-09-26 08:29:07Z andrius 
;
_cod_original_cell_volume 1277.85(3)
_cod_original_sg_symbol_H-M C2/m
_cod_database_code 4337089

loop_
_symmetry_equiv_pos_as_xyz
'x, y, z'
'-x, y, -z'
'x+1/2, y+1/2, z'
'-x+1/2, y+1/2, -z'
'-x, -y, -z'
'x, -y, z'
'-x+1/2, -y+1/2, -z'
'x+1/2, -y+1/2, z'

loop_
_atom_site_label
_atom_site_type_symbol
_atom_site_fract_x
_atom_site_fract_y
_atom_site_fract_z
_atom_site_U_iso_or_equiv
_atom_site_adp_type
_atom_site_occupancy
_atom_site_symmetry_multiplicity
_atom_site_calc_flag
_atom_site_refinement_flags
Te1 Te 0.30786(6) 0 0.10963(2) 0.00882(14) Uani 1 2 d S
Te2 Te -0.17699(6) 0 0.13527(2) 0.01193(15) Uani 1 2 d S
Te3 Te -0.17700(6) 0.5 0.36476(2) 0.01206(15) Uani 1 2 d S
Te4 Te -0.19209(6) 0 0.39037(2) 0.00890(14) Uani 1 2 d S
Y1 Y 0 0.24733(10) 0 0.00971(19) Uani 1 2 d S
Y2 Y 0 0.25256(10) 0.5 0.01000(19) Uani 1 2 d S
V1 V 0.00569(13) 0.25015(18) 0.24997(6) 0.0275(3) Uani 1 1 d .
O1 O 0.2424(5) 0.1904(6) 0.05841(19) 0.0123(8) Uani 1 1 d .
O2 O 0.5176(6) 0 0.0673(3) 0.0098(11) Uani 1 2 d S
O3 O -0.0714(6) 0 0.0574(3) 0.0100(11) Uani 1 2 d S
O4 O -0.0394(5) 0.1896(6) 0.16445(19) 0.0153(8) Uani 1 1 d .
O5 O -0.0710(7) 0.5 0.4420(2) 0.0114(11) Uani 1 2 d S
O6 O -0.0391(5) 0.3097(6) 0.33550(19) 0.0153(9) Uani 1 1 d .
O7 O -0.2570(5) 0.1907(6) 0.44147(19) 0.0123(8) Uani 1 1 d .
O8 O 0.0173(6) 0 0.4327(3) 0.0113(12) Uani 1 2 d S
O9 O -0.0243(8) 0.5 0.2302(3) 0.0221(14) Uani 1 2 d S
O10 O -0.2893(5) 0.2503(6) 0.2502(3) 0.0204(10) Uani 1 1 d .
O11 O -0.0243(8) 0 0.2699(3) 0.0205(14) Uani 1 2 d S

loop_
_atom_site_aniso_label
_atom_site_aniso_U_11
_atom_site_aniso_U_22
_atom_site_aniso_U_33
_atom_site_aniso_U_23
_atom_site_aniso_U_13
_atom_site_aniso_U_12
Te1 0.0102(2) 0.0093(3) 0.0069(3) 0 0.00075(17) 0
Te2 0.0101(2) 0.0153(3) 0.0103(3) 0 0.00182(18) 0
Te3 0.0100(2) 0.0155(3) 0.0107(3) 0 -0.00108(18) 0
Te4 0.0103(2) 0.0094(3) 0.0071(3) 0 0.00006(17) 0
Y1 0.0106(3) 0.0094(5) 0.0091(4) 0 -0.0009(3) 0
Y2 0.0109(3) 0.0095(5) 0.0096(4) 0 0.0019(3) 0
V1 0.0098(5) 0.0631(10) 0.0095(5) -0.0125(5) 0.0007(4) -0.0004(5)
O1 0.0108(16) 0.011(2) 0.015(2) 0.0058(17) 0.0001(14) 0.0009(16)
O2 0.010(2) 0.012(3) 0.007(3) 0 0.0040(19) 0
O3 0.016(2) 0.006(3) 0.008(3) 0 0.003(2) 0
O4 0.0204(19) 0.017(2) 0.0086(19) -0.0017(18) 0.0005(15) -0.0034(18)
O5 0.016(3) 0.014(3) 0.004(2) 0 -0.003(2) 0
O6 0.0201(19) 0.017(2) 0.0091(19) -0.0018(18) 0.0016(15) 0.0032(18)
O7 0.0120(17) 0.010(2) 0.015(2) -0.0045(17) 0.0013(15) 0.0001(16)
O8 0.009(2) 0.017(3) 0.008(3) 0 0.000(2) 0
O9 0.027(3) 0.025(4) 0.015(3) 0 -0.005(3) 0
O10 0.0129(19) 0.029(3) 0.020(2) 0.0000(19) 0.0021(17) -0.0009(16)
O11 0.025(3) 0.024(4) 0.012(3) 0 0.005(2) 0

loop_
_atom_type_symbol
_atom_type_description
_atom_type_scat_dispersion_real
_atom_type_scat_dispersion_imag
_atom_type_scat_source
O O 0.0106 0.006 'International Tables Vol C Tables 4.2.6.8 and 6.1.1.4'
V V 0.3005 0.5294 'International Tables Vol C Tables 4.2.6.8 and 6.1.1.4'
Y Y -2.7962 3.5667 'International Tables Vol C Tables 4.2.6.8 and 6.1.1.4'
Te Te -0.5308 1.6751 'International Tables Vol C Tables 4.2.6.8 and 6.1.1.4'

loop_
_geom_angle_atom_site_label_1
_geom_angle_atom_site_label_2
_geom_angle_atom_site_label_3
_geom_angle
_geom_angle_site_symmetry_1
_geom_angle_site_symmetry_3
O1 Te1 O1 100.0(3) 6 .
O1 Te1 O2 88.13(15) 6 .
O1 Te1 O2 88.13(15) . .
O1 Te1 Y1 44.86(11) 6 3_545
O1 Te1 Y1 99.06(13) . 3_545
O2 Te1 Y1 43.50(9) . 3_545
O1 Te1 Y1 99.06(13) 6 7
O1 Te1 Y1 44.86(11) . 7
O2 Te1 Y1 43.50(9) . 7
Y1 Te1 Y1 68.86(2) 3_545 7
O3 Te2 O4 91.84(16) . .
O3 Te2 O4 91.84(16) . 6
O4 Te2 O4 97.5(3) . 6
O5 Te3 O6 91.67(16) . 6_565
O5 Te3 O6 91.67(16) . .
O6 Te3 O6 97.6(3) 6_565 .
O7 Te4 O7 100.3(3) . 6
O7 Te4 O8 88.02(15) . .
O7 Te4 O8 88.02(15) 6 .
O7 Te4 Y2 44.78(12) . .
O7 Te4 Y2 99.11(13) 6 .
O8 Te4 Y2 43.46(9) . .
O7 Te4 Y2 99.11(13) . 5_556
O7 Te4 Y2 44.78(12) 6 5_556
O8 Te4 Y2 43.46(9) . 5_556
Y2 Te4 Y2 68.84(2) . 5_556
O3 Y1 O3 71.5(2) 5 .
O3 Y1 O1 76.74(16) 5 2
O3 Y1 O1 85.95(17) . 2
O3 Y1 O1 85.95(17) 5 .
O3 Y1 O1 76.74(16) . .
O1 Y1 O1 158.7(2) 2 .
O3 Y1 O2 162.02(18) 5 3_455
O3 Y1 O2 110.20(16) . 3_455
O1 Y1 O2 121.01(16) 2 3_455
O1 Y1 O2 77.28(16) . 3_455
O3 Y1 O2 110.20(16) 5 7
O3 Y1 O2 162.02(18) . 7
O1 Y1 O2 77.28(16) 2 7
O1 Y1 O2 121.01(16) . 7
O2 Y1 O2 74.0(2) 3_455 7
O3 Y1 O1 71.37(15) 5 7
O3 Y1 O1 129.27(16) . 7
O1 Y1 O1 117.13(17) 2 7
O1 Y1 O1 67.37(16) . 7
O2 Y1 O1 95.86(16) 3_455 7
O2 Y1 O1 65.76(15) 7 7
O3 Y1 O1 129.27(16) 5 8_455
O3 Y1 O1 71.37(15) . 8_455
O1 Y1 O1 67.37(16) 2 8_455
O1 Y1 O1 117.14(17) . 8_455
O2 Y1 O1 65.76(15) 3_455 8_455
O2 Y1 O1 95.86(16) 7 8_455
O1 Y1 O1 157.7(2) 7 8_455
O3 Y1 Te1 159.34(11) 5 3_455
O3 Y1 Te1 88.98(11) . 3_455
O1 Y1 Te1 95.73(10) 2 3_455
O1 Y1 Te1 96.26(11) . 3_455
O2 Y1 Te1 33.00(11) 3_455 3_455
O2 Y1 Te1 86.31(11) 7 3_455
O1 Y1 Te1 128.40(11) 7 3_455
O1 Y1 Te1 32.91(10) 8_455 3_455
O3 Y1 Te1 88.98(11) 5 7
O3 Y1 Te1 159.34(11) . 7
O1 Y1 Te1 96.26(11) 2 7
O1 Y1 Te1 95.73(10) . 7
O2 Y1 Te1 86.31(11) 3_455 7
O2 Y1 Te1 33.00(11) 7 7
O1 Y1 Te1 32.91(10) 7 7
O1 Y1 Te1 128.40(11) 8_455 7
Te1 Y1 Te1 111.14(2) 3_455 7
O3 Y1 Y1 35.74(11) 5 5
O3 Y1 Y1 35.74(11) . 5
O1 Y1 Y1 79.35(11) 2 5
O1 Y1 Y1 79.35(11) . 5
O2 Y1 Y1 143.00(10) 3_455 5
O2 Y1 Y1 143.00(10) 7 5
O1 Y1 Y1 101.14(11) 7 5
O1 Y1 Y1 101.14(11) 8_455 5
Te1 Y1 Y1 124.429(12) 3_455 5
Te1 Y1 Y1 124.429(12) 7 5
O3 Y1 Y1 144.26(11) 5 5_565
O3 Y1 Y1 144.26(11) . 5_565
O1 Y1 Y1 100.65(11) 2 5_565
O1 Y1 Y1 100.65(11) . 5_565
O2 Y1 Y1 37.00(10) 3_455 5_565
O2 Y1 Y1 37.00(10) 7 5_565
O1 Y1 Y1 78.86(11) 7 5_565
O1 Y1 Y1 78.86(11) 8_455 5_565
Te1 Y1 Y1 55.571(12) 3_455 5_565
Te1 Y1 Y1 55.571(12) 7 5_565
Y1 Y1 Y1 180 5 5_565
O5 Y2 O5 71.9(2) 5_566 .
O5 Y2 O7 86.26(17) 5_566 8
O5 Y2 O7 76.58(16) . 8
O5 Y2 O7 76.58(16) 5_566 7_456
O5 Y2 O7 86.26(17) . 7_456
O7 Y2 O7 158.8(2) 8 7_456
O5 Y2 O8 109.93(16) 5_566 5_556
O5 Y2 O8 162.26(18) . 5_556
O7 Y2 O8 120.90(16) 8 5_556
O7 Y2 O8 77.29(16) 7_456 5_556
O5 Y2 O8 162.26(18) 5_566 .
O5 Y2 O8 109.93(16) . .
O7 Y2 O8 77.29(16) 8 .
O7 Y2 O8 120.90(16) 7_456 .
O8 Y2 O8 74.0(2) 5_556 .
O5 Y2 O7 129.26(16) 5_566 .
O5 Y2 O7 71.22(15) . .
O7 Y2 O7 117.02(17) 8 .
O7 Y2 O7 67.43(16) 7_456 .
O8 Y2 O7 96.01(16) 5_556 .
O8 Y2 O7 65.70(15) . .
O5 Y2 O7 71.22(15) 5_566 2_556
O5 Y2 O7 129.26(16) . 2_556
O7 Y2 O7 67.43(16) 8 2_556
O7 Y2 O7 117.02(17) 7_456 2_556
O8 Y2 O7 65.70(15) 5_556 2_556
O8 Y2 O7 96.01(16) . 2_556
O7 Y2 O7 157.9(2) . 2_556
O5 Y2 Te4 159.47(11) 5_566 .
O5 Y2 Te4 88.78(11) . .
O7 Y2 Te4 96.22(11) 8 .
O7 Y2 Te4 95.70(10) 7_456 .
O8 Y2 Te4 86.33(11) 5_556 .
O8 Y2 Te4 32.95(12) . .
O7 Y2 Te4 32.90(10) . .
O7 Y2 Te4 128.50(11) 2_556 .
O5 Y2 Te4 88.78(10) 5_566 5_556
O5 Y2 Te4 159.47(11) . 5_556
O7 Y2 Te4 95.70(10) 8 5_556
O7 Y2 Te4 96.22(11) 7_456 5_556
O8 Y2 Te4 32.95(12) 5_556 5_556
O8 Y2 Te4 86.33(11) . 5_556
O7 Y2 Te4 128.50(11) . 5_556
O7 Y2 Te4 32.90(10) 2_556 5_556
Te4 Y2 Te4 111.16(2) . 5_556
O5 Y2 Y2 35.96(11) 5_566 5_566
O5 Y2 Y2 35.96(11) . 5_566
O7 Y2 Y2 79.42(11) 8 5_566
O7 Y2 Y2 79.42(11) 7_456 5_566
O8 Y2 Y2 143.02(10) 5_556 5_566
O8 Y2 Y2 143.02(10) . 5_566
O7 Y2 Y2 101.07(11) . 5_566
O7 Y2 Y2 101.07(11) 2_556 5_566
Te4 Y2 Y2 124.422(12) . 5_566
Te4 Y2 Y2 124.422(12) 5_556 5_566
O5 Y2 Y2 144.04(11) 5_566 5_556
O5 Y2 Y2 144.04(11) . 5_556
O7 Y2 Y2 100.58(11) 8 5_556
O7 Y2 Y2 100.58(11) 7_456 5_556
O8 Y2 Y2 36.98(10) 5_556 5_556
O8 Y2 Y2 36.98(10) . 5_556
O7 Y2 Y2 78.93(11) . 5_556
O7 Y2 Y2 78.93(11) 2_556 5_556
Te4 Y2 Y2 55.578(12) . 5_556
Te4 Y2 Y2 55.578(12) 5_556 5_556
Y2 Y2 Y2 180 5_566 5_556
O10 V1 O6 100.6(2) 8 .
O10 V1 O4 100.9(2) 8 .
O6 V1 O4 158.45(18) . .
O10 V1 O9 97.2(2) 8 .
O6 V1 O9 87.4(2) . .
O4 V1 O9 90.2(2) . .
O10 V1 O11 96.8(2) 8 .
O6 V1 O11 89.9(2) . .
O4 V1 O11 87.2(2) . .
O9 V1 O11 166.0(3) . .
O10 V1 O10 179.7(3) 8 .
O6 V1 O10 79.15(18) . .
O4 V1 O10 79.30(18) . .
O9 V1 O10 83.0(2) . .
O11 V1 O10 83.0(2) . .
Te1 O1 Y1 132.8(2) . .
Te1 O1 Y1 102.23(16) . 7
Y1 O1 Y1 112.63(16) . 7
Te1 O2 Y1 103.49(15) . 3_545
Te1 O2 Y1 103.49(15) . 7
Y1 O2 Y1 106.0(2) 3_545 7
Te2 O3 Y1 125.71(11) . 5
Te2 O3 Y1 125.71(11) . .
Y1 O3 Y1 108.5(2) 5 .
Te2 O4 V1 126.7(2) . .
Te3 O5 Y2 125.92(11) . 5_566
Te3 O5 Y2 125.92(11) . .
Y2 O5 Y2 108.1(2) 5_566 .
V1 O6 Te3 126.5(2) . .
Te4 O7 Y2 132.6(2) . 7_456
Te4 O7 Y2 102.32(16) . .
Y2 O7 Y2 112.57(16) 7_456 .
Te4 O8 Y2 103.59(15) . .
Te4 O8 Y2 103.59(15) . 5_556
Y2 O8 Y2 106.0(2) . 5_556
V1 O9 V1 151.3(3) 6_565 .
V1 O10 V1 179.7(3) 8_455 .
V1 O11 V1 151.2(3) 6 .

loop_
_geom_bond_atom_site_label_1
_geom_bond_atom_site_label_2
_geom_bond_distance
_geom_bond_site_symmetry_2
Te1 O1 1.879(4) 6
Te1 O1 1.879(4) .
Te1 O2 1.893(5) .
Te1 Y1 3.3797(6) 3_545
Te1 Y1 3.3797(6) 7
Te2 O3 1.858(5) .
Te2 O4 1.906(4) .
Te2 O4 1.906(4) 6
Te3 O5 1.846(5) .
Te3 O6 1.912(4) 6_565
Te3 O6 1.912(4) .
Te4 O7 1.878(4) .
Te4 O7 1.878(4) 6
Te4 O8 1.891(5) .
Te4 Y2 3.3788(6) .
Te4 Y2 3.3788(6) 5_556
Y1 O3 2.304(3) 5
Y1 O3 2.304(3) .
Y1 O1 2.331(4) 2
Y1 O1 2.331(4) .
Y1 O2 2.393(3) 3_455
Y1 O2 2.393(3) 7
Y1 O1 2.439(4) 7
Y1 O1 2.439(4) 8_455
Y1 Te1 3.3797(6) 3_455
Y1 Te1 3.3797(6) 7
Y1 Y1 3.7408(15) 5
Y1 Y1 3.8217(15) 5_565
Y2 O5 2.312(3) 5_566
Y2 O5 2.312(3) .
Y2 O7 2.336(4) 8
Y2 O7 2.336(4) 7_456
Y2 O8 2.391(3) 5_556
Y2 O8 2.391(3) .
Y2 O7 2.436(4) .
Y2 O7 2.436(4) 2_556
Y2 Te4 3.3788(6) 5_556
Y2 Y2 3.7425(15) 5_566
Y2 Y2 3.8200(15) 5_556
V1 O10 1.628(4) 8
V1 O6 1.909(4) .
V1 O4 1.911(4) .
V1 O9 1.950(2) .
V1 O11 1.953(2) .
V1 O10 2.342(4) .
O1 Y1 2.439(4) 7
O2 Y1 2.393(3) 3_545
O2 Y1 2.393(3) 7
O3 Y1 2.304(3) 5
O5 Y2 2.312(3) 5_566
O7 Y2 2.336(4) 7_456
O8 Y2 2.391(3) 5_556
O9 V1 1.950(2) 6_565
O10 V1 1.628(4) 8_455
O11 V1 1.953(2) 6
